data_4036126
loop_
_publ_author_name
'Fang, Bing'
'Liu, Xiaohua'
'Zhao, Jiannan'
'Tang, Yu'
'Lin, Lili'
'Feng, Xiaoming'

_publ_section_title
;
 Chiral bifunctional guanidine-catalyzed enantioselective Aza-Henry
 reaction of isatin-derived ketimines.
;
_journal_issue 6
_journal_name_full 'The Journal of organic chemistry'
_journal_page_first 3332
_journal_page_last 3338
_journal_paper_doi 10.1021/acs.joc.5b00075
_journal_volume 80
_journal_year 2015
_chemical_absolute_configuration rmad
_chemical_formula_moiety 'C38 H48 N4 O'
_chemical_formula_sum 'C38 H48 N4 O'
_chemical_formula_weight 576.80
_space_group_crystal_system monoclinic
_space_group_IT_number 4
_space_group_name_Hall 'P 2yb'
_space_group_name_H-M_alt 'P 1 21 1'
_atom_sites_solution_hydrogens mixed
_atom_sites_solution_primary iterative
_audit_creation_date 2014-11-05
_audit_creation_method
;
Olex2 1.2
(compiled 2014.09.19 svn.r3010 for OlexSys, GUI svn.r4874)
;
_cell_angle_alpha 90
_cell_angle_beta 103.487(2)
_cell_angle_gamma 90
_cell_formula_units_Z 2
_cell_length_a 11.1565(3)
_cell_length_b 9.6548(2)
_cell_length_c 15.7965(4)
_cell_measurement_reflns_used 5040
_cell_measurement_temperature 293
_cell_measurement_theta_max 72.4270
_cell_measurement_theta_min 4.4010
_cell_volume 1654.58(7)
_computing_cell_refinement
;
CrysAlisPro, Agilent Technologies,
Version 1.171.37.33 (release 27-03-2014 CrysAlis171 .NET)
(compiled Mar 27 2014,17:12:48)
;
_computing_data_collection
;
CrysAlisPro, Agilent Technologies,
Version 1.171.37.33 (release 27-03-2014 CrysAlis171 .NET)
(compiled Mar 27 2014,17:12:48)
;
_computing_data_reduction
;
CrysAlisPro, Agilent Technologies,
Version 1.171.37.33 (release 27-03-2014 CrysAlis171 .NET)
(compiled Mar 27 2014,17:12:48)
;
_computing_molecular_graphics 'Olex2 (Dolomanov et al., 2009)'
_computing_publication_material 'Olex2 (Dolomanov et al., 2009)'
_computing_structure_refinement 'ShelXL (Sheldrick, 2008)'
_computing_structure_solution 'olex2.solve (Bourhis et al., 2013)'
_diffrn_ambient_temperature 293
_diffrn_detector 'CCD plate'
_diffrn_detector_area_resol_mean 15.9595
_diffrn_detector_type EosS2
_diffrn_measured_fraction_theta_full 0.983
_diffrn_measured_fraction_theta_max 0.999
_diffrn_measurement_details
;
#__ type_ start__ end____ width___ exp.time_
  1 omega  -31.00   63.00   1.0000    1.0000
omega____ theta____ kappa____ phi______ frames
    -       36.4171  -77.0000  -30.0000 94

#__ type_ start__ end____ width___ exp.time_
  2 omega    0.00   26.00   1.0000    1.0000
omega____ theta____ kappa____ phi______ frames
    -       36.4171   94.0000 -178.1520 26

#__ type_ start__ end____ width___ exp.time_
  3 omega   20.00  104.00   1.0000    1.0000
omega____ theta____ kappa____ phi______ frames
    -       36.4171   57.0000  -90.0000 84

#__ type_ start__ end____ width___ exp.time_
  4 omega  -31.00   63.00   1.0000    1.0000
omega____ theta____ kappa____ phi______ frames
    -       36.4171  -77.0000 -120.0000 94

#__ type_ start__ end____ width___ exp.time_
  5 omega   10.00  104.00   1.0000    1.0000
omega____ theta____ kappa____ phi______ frames
    -       36.4171   77.0000  -90.0000 94

#__ type_ start__ end____ width___ exp.time_
  6 omega  -31.00   53.00   1.0000    1.0000
omega____ theta____ kappa____ phi______ frames
    -       36.4171  -57.0000    0.0000 84

#__ type_ start__ end____ width___ exp.time_
  7 omega   38.00   91.00   1.0000    6.0000
omega____ theta____ kappa____ phi______ frames
    -      108.0000  -30.0000  -90.0000 53

#__ type_ start__ end____ width___ exp.time_
  8 omega   39.00  109.00   1.0000    6.0000
omega____ theta____ kappa____ phi______ frames
    -      108.0000  -94.0000   60.0000 70

#__ type_ start__ end____ width___ exp.time_
  9 omega   38.00   91.00   1.0000    6.0000
omega____ theta____ kappa____ phi______ frames
    -      108.0000  -30.0000 -120.0000 53

#__ type_ start__ end____ width___ exp.time_
 10 omega   38.00   91.00   1.0000    6.0000
omega____ theta____ kappa____ phi______ frames
    -      108.0000  -30.0000  -60.0000 53

#__ type_ start__ end____ width___ exp.time_
 11 omega   38.00   91.00   1.0000    6.0000
omega____ theta____ kappa____ phi______ frames
    -      108.0000  -30.0000  -30.0000 53

#__ type_ start__ end____ width___ exp.time_
 12 omega   87.00  178.00   1.0000    6.0000
omega____ theta____ kappa____ phi______ frames
    -      108.0000   30.0000   90.0000 91

#__ type_ start__ end____ width___ exp.time_
 13 omega   39.00  109.00   1.0000    6.0000
omega____ theta____ kappa____ phi______ frames
    -      108.0000  -94.0000  150.0000 70

#__ type_ start__ end____ width___ exp.time_
 14 omega   38.00   91.00   1.0000    6.0000
omega____ theta____ kappa____ phi______ frames
    -      108.0000  -30.0000    0.0000 53

#__ type_ start__ end____ width___ exp.time_
 15 omega   40.00  135.00   1.0000    6.0000
omega____ theta____ kappa____ phi______ frames
    -      108.0000  -77.0000  -90.0000 95

#__ type_ start__ end____ width___ exp.time_
 16 omega   20.00  104.00   1.0000    1.0000
omega____ theta____ kappa____ phi______ frames
    -       36.4171   57.0000  120.0000 84

#__ type_ start__ end____ width___ exp.time_
 17 omega  -31.00   45.00   1.0000    1.0000
omega____ theta____ kappa____ phi______ frames
    -       36.4171  -57.0000  120.0000 76

#__ type_ start__ end____ width___ exp.time_
 18 omega   20.00  104.00   1.0000    1.0000
omega____ theta____ kappa____ phi______ frames
    -       36.4171   57.0000   30.0000 84
;
_diffrn_measurement_device 'four-circle diffractometer'
_diffrn_measurement_device_type 'New Gemini, Dual, Cu at zero, EosS2'
_diffrn_measurement_method '\w scans'
_diffrn_orient_matrix_UB_11 -0.0387422000
_diffrn_orient_matrix_UB_12 -0.0165960000
_diffrn_orient_matrix_UB_13 -0.0997348000
_diffrn_orient_matrix_UB_21 -0.1366370000
_diffrn_orient_matrix_UB_22 0.0042763000
_diffrn_orient_matrix_UB_23 0.0039068000
_diffrn_orient_matrix_UB_31 -0.0003004000
_diffrn_orient_matrix_UB_32 0.1585428000
_diffrn_orient_matrix_UB_33 -0.0104286000
_diffrn_radiation_monochromator graphite
_diffrn_radiation_probe x-ray
_diffrn_radiation_type CuK\a
_diffrn_radiation_wavelength 1.54184
_diffrn_reflns_av_R_equivalents 0.0316
_diffrn_reflns_av_unetI/netI 0.0366
_diffrn_reflns_Laue_measured_fraction_full 0.983
_diffrn_reflns_Laue_measured_fraction_max 0.999
_diffrn_reflns_limit_h_max 13
_diffrn_reflns_limit_h_min -13
_diffrn_reflns_limit_k_max 11
_diffrn_reflns_limit_k_min -7
_diffrn_reflns_limit_l_max 15
_diffrn_reflns_limit_l_min -18
_diffrn_reflns_number 9428
_diffrn_reflns_point_group_measured_fraction_full 0.722
_diffrn_reflns_point_group_measured_fraction_max 0.733
_diffrn_reflns_theta_full 67.684
_diffrn_reflns_theta_max 67.065
_diffrn_reflns_theta_min 5.412
_diffrn_source 'Enhance (Cu) X-ray Source'
_exptl_absorpt_coefficient_mu 0.537
_exptl_absorpt_correction_T_max 1.00000
_exptl_absorpt_correction_T_min 0.67804
_exptl_absorpt_correction_type multi-scan
_exptl_absorpt_process_details
;
CrysAlisPro, Agilent Technologies,
Version 1.171.37.33 (release 27-03-2014 CrysAlis171 .NET)
(compiled Mar 27 2014,17:12:48)
Empirical absorption correction using spherical harmonics,
 implemented in SCALE3 ABSPACK scaling algorithm.
;
_exptl_crystal_colour 'clear light colourless'
_exptl_crystal_colour_lustre clear
_exptl_crystal_colour_modifier light
_exptl_crystal_colour_primary colourless
_exptl_crystal_density_diffrn 1.158
_exptl_crystal_description
;
;
_exptl_crystal_F_000 624
_exptl_crystal_size_max 0.6
_exptl_crystal_size_mid 0.4
_exptl_crystal_size_min 0.3
_refine_diff_density_max 0.337
_refine_diff_density_min -0.287
_refine_diff_density_rms 0.046
_refine_ls_abs_structure_details
;
 Flack x determined using 1086 quotients [(I+)-(I-)]/[(I+)+(I-)]
 (Parsons, Flack and Wagner, Acta Cryst. B69 (2013) 249-259).
;
_refine_ls_abs_structure_Flack -0.1(3)
_refine_ls_extinction_coef 0.0142(14)
_refine_ls_extinction_expression Fc^*^=kFc[1+0.001xFc^2^\l^3^/sin(2\q)]^-1/4^
_refine_ls_extinction_method SHELXL
_refine_ls_goodness_of_fit_ref 1.039
_refine_ls_hydrogen_treatment constr
_refine_ls_matrix_type full
_refine_ls_number_parameters 389
_refine_ls_number_reflns 4326
_refine_ls_number_restraints 1
_refine_ls_restrained_S_all 1.038
_refine_ls_R_factor_all 0.0577
_refine_ls_R_factor_gt 0.0555
_refine_ls_shift/su_max 0.000
_refine_ls_shift/su_mean 0.000
_refine_ls_structure_factor_coef Fsqd
_refine_ls_weighting_details 'w=1/[\s^2^(Fo^2^)+(0.1150P)^2^+0.1400P] where P=(Fo^2^+2Fc^2^)/3'
_refine_ls_weighting_scheme calc
_refine_ls_wR_factor_gt 0.1508
_refine_ls_wR_factor_ref 0.1556
_reflns_Friedel_coverage 0.379
_reflns_Friedel_fraction_full 0.424
_reflns_Friedel_fraction_max 0.431
_reflns_number_gt 4072
_reflns_number_total 4326
_reflns_threshold_expression 'I > 2\s(I)'
_cod_data_source_file jo5b00075_si_002.cif
_cod_data_source_block fxm-fb-g
_cod_original_cell_volume 1654.57(7)
_cod_database_code 4036126
_shelxl_version_number 2014-1
_shelx_space_group_comment
;
The symmetry employed for this shelxl refinement is uniquely defined
by the following loop, which should always be used as a source of
symmetry information in preference to the above space-group names.
They are only intended as comments.
;
_reflns_odcompleteness_completeness 99.84
_reflns_odcompleteness_iscentric 1
_reflns_odcompleteness_theta 66.97
_olex2_refinement_description
;
1. Fixed Uiso
 At 1.2 times of:
  All C(H) groups, All C(H,H) groups, All N(H) groups
2.a Riding coordinates:
 N2(H2)
2.b Ternary CH refined with riding coordinates:
 C8(H8), C11(H11), C15(H15)
2.c Secondary CH2 refined with riding coordinates:
 C21(H21A,H21B), C22(H22A,H22B), C23(H23A,H23B), C25(H25A,H25B), C26(H26A,
 H26B), C27(H27A,H27B), C30(H30A,H30B), C31(H31A,H31B), C32(H32A,H32B),
 C33(H33A,H33B), C37(H37A,H37B), C39(H39A,H39B), C40(H40A,H40B), C41(H41A,H41B)
2.d Aromatic/amide H refined with riding coordinates:
 N5(H5), C9(H9), C13(H13), C14(H14), C16(H16), C19(H19), C20(H20), C24(H24),
 C28(H28), C29(H29), C34(H34), C35(H35), C36(H36), C38(H38), C42(H42), C43(H43)
;
_olex2_submission_special_instructions 'No special instructions were received'

loop_
_space_group_symop_operation_xyz
'x, y, z'
'-x, y+1/2, -z'

loop_
_atom_site_label
_atom_site_type_symbol
_atom_site_fract_x
_atom_site_fract_y
_atom_site_fract_z
_atom_site_U_iso_or_equiv
_atom_site_adp_type
_atom_site_occupancy
_atom_site_site_symmetry_order
_atom_site_calc_flag
_atom_site_refinement_flags_posn
N1 N 0.3345(2) 0.9423(3) 0.66057(16) 0.0434(6) Uani 1 1 d .
N2 N 0.1564(2) 0.9342(4) 0.71362(17) 0.0519(7) Uani 1 1 d .
H2 H 0.1735 0.9981 0.7525 0.062 Uiso 1 1 d R
O3 O 0.6486(2) 0.8853(3) 0.65962(15) 0.0627(7) Uani 1 1 d .
N4 N 0.3022(2) 0.7483(3) 0.73741(19) 0.0534(7) Uani 1 1 d .
N5 N 0.5561(2) 0.8309(3) 0.76878(16) 0.0417(6) Uani 1 1 d .
H5 H 0.4900 0.8430 0.7870 0.050 Uiso 1 1 calc R
C6 C 0.5562(3) 0.8651(3) 0.68568(19) 0.0436(7) Uani 1 1 d .
C7 C 0.7718(3) 0.8799(4) 0.85139(19) 0.0444(7) Uani 1 1 d .
C8 C 0.4263(3) 0.8718(3) 0.62420(19) 0.0435(7) Uani 1 1 d .
H8 H 0.3981 0.7761 0.6125 0.052 Uiso 1 1 calc R
C9 C 0.6639(4) 0.6166(5) 1.0509(3) 0.0662(10) Uani 1 1 d .
H9 H 0.7064 0.5485 1.0877 0.079 Uiso 1 1 calc R
C10 C 0.2646(3) 0.8671(4) 0.70640(19) 0.0466(7) Uani 1 1 d .
C11 C 0.2182(3) 0.6543(4) 0.7676(2) 0.0542(9) Uani 1 1 d .
H11 H 0.1338 0.6737 0.7349 0.065 Uiso 1 1 calc R
C12 C 0.6314(3) 0.7421(3) 0.91640(19) 0.0430(7) Uani 1 1 d .
C13 C 0.8498(4) 1.1129(5) 0.8623(3) 0.0690(11) Uani 1 1 d .
H13 H 0.8356 1.2069 0.8516 0.083 Uiso 1 1 calc R
C14 C 0.6915(3) 0.6399(4) 0.9717(2) 0.0547(8) Uani 1 1 d .
H14 H 0.7514 0.5863 0.9551 0.066 Uiso 1 1 calc R
C15 C 0.0675(3) 0.9864(4) 0.6366(2) 0.0454(7) Uani 1 1 d .
H15 H 0.1058 1.0639 0.6127 0.054 Uiso 1 1 calc R
C16 C 0.7531(3) 1.0194(4) 0.8368(2) 0.0558(8) Uani 1 1 d .
H16 H 0.6750 1.0516 0.8095 0.067 Uiso 1 1 calc R
C17 C 0.6982(3) 0.6404(4) 0.7856(2) 0.0542(8) Uani 1 1 d .
C18 C 0.6662(2) 0.7733(3) 0.8290(2) 0.0430(7) Uani 1 1 d .
C19 C 0.8884(3) 0.8381(4) 0.8947(2) 0.0535(8) Uani 1 1 d .
H19 H 0.9030 0.7447 0.9072 0.064 Uiso 1 1 calc R
C20 C 0.5743(4) 0.6925(5) 1.0764(2) 0.0705(11) Uani 1 1 d .
H20 H 0.5533 0.6738 1.1288 0.085 Uiso 1 1 calc R
C21 C 0.2236(4) 0.6697(5) 0.8625(3) 0.0703(11) Uani 1 1 d .
H21A H 0.2049 0.7648 0.8747 0.084 Uiso 1 1 calc R
H21B H 0.3063 0.6489 0.8957 0.084 Uiso 1 1 calc R
C22 C 0.3536(3) 1.0913(4) 0.6713(2) 0.0534(8) Uani 1 1 d .
H22A H 0.4322 1.1088 0.7115 0.064 Uiso 1 1 calc R
H22B H 0.2893 1.1309 0.6958 0.064 Uiso 1 1 calc R
C23 C -0.0636(4) 0.9346(7) 0.4888(2) 0.0769(13) Uani 1 1 d .
H23A H -0.0280 1.0100 0.4623 0.092 Uiso 1 1 calc R
H23B H -0.0869 0.8618 0.4457 0.092 Uiso 1 1 calc R
C24 C 0.7895(4) 0.6355(6) 0.7401(3) 0.0764(13) Uani 1 1 d .
H24 H 0.8407 0.7112 0.7392 0.092 Uiso 1 1 calc R
C25 C 0.0316(4) 0.8790(5) 0.5669(3) 0.0669(10) Uani 1 1 d .
H25A H -0.0021 0.7990 0.5904 0.080 Uiso 1 1 calc R
H25B H 0.1043 0.8493 0.5480 0.080 Uiso 1 1 calc R
C26 C 0.3519(4) 1.1601(4) 0.5842(3) 0.0664(10) Uani 1 1 d .
H26A H 0.2706 1.1508 0.5459 0.080 Uiso 1 1 calc R
H26B H 0.3699 1.2580 0.5931 0.080 Uiso 1 1 calc R
C27 C 0.4298(3) 0.9367(4) 0.5370(2) 0.0554(8) Uani 1 1 d .
H27A H 0.4968 0.8956 0.5160 0.066 Uiso 1 1 calc R
H27B H 0.3535 0.9158 0.4952 0.066 Uiso 1 1 calc R
C28 C 0.9841(3) 0.9318(6) 0.9201(3) 0.0658(10) Uani 1 1 d .
H28 H 1.0618 0.9009 0.9491 0.079 Uiso 1 1 calc R
C29 C 0.5451(3) 0.8211(4) 0.9442(2) 0.0554(8) Uani 1 1 d .
H29 H 0.5054 0.8926 0.9091 0.066 Uiso 1 1 calc R
C30 C 0.4473(4) 1.0928(5) 0.5426(3) 0.0672(11) Uani 1 1 d .
H30A H 0.4397 1.1303 0.4846 0.081 Uiso 1 1 calc R
H30B H 0.5294 1.1141 0.5767 0.081 Uiso 1 1 calc R
C31 C -0.0455(3) 1.0407(4) 0.6640(2) 0.0513(8) Uani 1 1 d .
H31A H -0.0799 0.9674 0.6930 0.062 Uiso 1 1 calc R
H31B H -0.0212 1.1158 0.7052 0.062 Uiso 1 1 calc R
C32 C -0.1767(3) 0.9855(6) 0.5166(3) 0.0708(12) Uani 1 1 d .
H32A H -0.2342 1.0253 0.4669 0.085 Uiso 1 1 calc R
H32B H -0.2170 0.9080 0.5375 0.085 Uiso 1 1 calc R
C33 C 0.1591(5) 0.4031(5) 0.7782(4) 0.0833(14) Uani 1 1 d .
H33A H 0.0771 0.4174 0.7419 0.100 Uiso 1 1 calc R
H33B H 0.1835 0.3085 0.7701 0.100 Uiso 1 1 calc R
C34 C 0.9641(4) 1.0691(5) 0.9026(3) 0.0677(11) Uani 1 1 d .
H34 H 1.0285 1.1322 0.9182 0.081 Uiso 1 1 calc R
C35 C 0.6223(5) 0.5263(5) 0.7834(3) 0.0808(13) Uani 1 1 d .
H35 H 0.5590 0.5292 0.8127 0.097 Uiso 1 1 calc R
C36 C 0.5167(4) 0.7957(5) 1.0235(3) 0.0676(11) Uani 1 1 d .
H36 H 0.4577 0.8496 1.0409 0.081 Uiso 1 1 calc R
C37 C 0.1325(5) 0.5734(6) 0.8906(3) 0.0812(13) Uani 1 1 d .
H37A H 0.1385 0.5846 0.9524 0.097 Uiso 1 1 calc R
H37B H 0.0494 0.5979 0.8599 0.097 Uiso 1 1 calc R
C38 C 0.8034(7) 0.5141(9) 0.6956(4) 0.116(3) Uani 1 1 d .
H38 H 0.8657 0.5104 0.6655 0.139 Uiso 1 1 calc R
C39 C 0.2496(4) 0.5035(5) 0.7505(3) 0.0712(11) Uani 1 1 d .
H39A H 0.2460 0.4913 0.6890 0.085 Uiso 1 1 calc R
H39B H 0.3328 0.4828 0.7826 0.085 Uiso 1 1 calc R
C40 C -0.1430(3) 1.0923(5) 0.5872(3) 0.0631(10) Uani 1 1 d .
H40A H -0.2162 1.1177 0.6068 0.076 Uiso 1 1 calc R
H40B H -0.1130 1.1747 0.5637 0.076 Uiso 1 1 calc R
C41 C 0.1571(4) 0.4252(6) 0.8718(4) 0.0821(14) Uani 1 1 d .
H41A H 0.0937 0.3671 0.8863 0.099 Uiso 1 1 calc R
H41B H 0.2358 0.3974 0.9085 0.099 Uiso 1 1 calc R
C42 C 0.6395(8) 0.4082(6) 0.7382(5) 0.120(3) Uani 1 1 d .
H42 H 0.5885 0.3319 0.7377 0.144 Uiso 1 1 calc R
C43 C 0.7320(10) 0.4033(8) 0.6939(4) 0.130(3) Uani 1 1 d .
H43 H 0.7444 0.3242 0.6635 0.156 Uiso 1 1 calc R

loop_
_atom_site_aniso_label
_atom_site_aniso_U_11
_atom_site_aniso_U_22
_atom_site_aniso_U_33
_atom_site_aniso_U_23
_atom_site_aniso_U_13
_atom_site_aniso_U_12
N1 0.0427(12) 0.0456(14) 0.0406(12) 0.0055(11) 0.0070(10) 0.0022(11)
N2 0.0468(13) 0.0690(19) 0.0389(12) 0.0046(13) 0.0080(10) 0.0048(13)
O3 0.0469(11) 0.092(2) 0.0527(13) 0.0135(14) 0.0188(10) 0.0034(12)
N4 0.0409(11) 0.0618(19) 0.0543(15) 0.0199(14) 0.0049(11) 0.0013(13)
N5 0.0338(11) 0.0516(14) 0.0391(12) 0.0071(11) 0.0070(9) 0.0063(10)
C6 0.0457(14) 0.0445(16) 0.0402(14) 0.0032(13) 0.0091(11) 0.0050(13)
C7 0.0413(13) 0.0543(18) 0.0378(14) 0.0009(14) 0.0097(11) -0.0011(14)
C8 0.0478(14) 0.0431(16) 0.0382(14) 0.0039(13) 0.0067(12) 0.0026(13)
C9 0.074(2) 0.064(2) 0.053(2) 0.0198(18) 0.0001(17) -0.0104(19)
C10 0.0409(13) 0.060(2) 0.0360(14) 0.0083(15) 0.0025(11) 0.0013(14)
C11 0.0387(13) 0.068(2) 0.0526(18) 0.0214(17) 0.0035(13) 0.0022(14)
C12 0.0412(13) 0.0443(16) 0.0402(14) 0.0045(13) 0.0027(11) -0.0047(13)
C13 0.090(3) 0.055(2) 0.062(2) -0.0001(18) 0.016(2) -0.018(2)
C14 0.0544(17) 0.0476(18) 0.0564(19) 0.0110(16) 0.0014(14) -0.0021(15)
C15 0.0428(14) 0.0519(18) 0.0427(15) 0.0044(14) 0.0128(12) 0.0034(13)
C16 0.0551(17) 0.053(2) 0.0561(19) 0.0016(17) 0.0067(15) 0.0004(16)
C17 0.0521(16) 0.056(2) 0.0459(17) -0.0061(16) -0.0070(13) 0.0141(16)
C18 0.0393(13) 0.0450(16) 0.0419(15) 0.0024(13) 0.0040(11) 0.0044(12)
C19 0.0428(14) 0.061(2) 0.0552(18) 0.0036(17) 0.0093(13) 0.0008(14)
C20 0.076(2) 0.091(3) 0.0436(17) 0.010(2) 0.0127(16) -0.023(2)
C21 0.086(3) 0.072(3) 0.059(2) 0.000(2) 0.030(2) -0.009(2)
C22 0.0499(16) 0.0496(19) 0.059(2) -0.0017(16) 0.0095(15) 0.0029(14)
C23 0.067(2) 0.111(4) 0.0478(19) -0.015(2) 0.0039(17) 0.016(2)
C24 0.067(2) 0.100(4) 0.056(2) -0.017(2) 0.0035(18) 0.029(2)
C25 0.0618(19) 0.074(3) 0.060(2) -0.016(2) 0.0039(16) 0.016(2)
C26 0.070(2) 0.050(2) 0.078(3) 0.0193(19) 0.0139(19) 0.0029(18)
C27 0.0619(18) 0.067(2) 0.0371(15) 0.0071(16) 0.0109(14) 0.0055(17)
C28 0.0433(15) 0.094(3) 0.058(2) -0.003(2) 0.0074(14) -0.0058(18)
C29 0.0520(16) 0.065(2) 0.0476(18) 0.0088(16) 0.0087(14) 0.0071(16)
C30 0.071(2) 0.067(3) 0.066(2) 0.024(2) 0.0204(19) 0.0021(19)
C31 0.0518(16) 0.0543(19) 0.0496(17) -0.0071(15) 0.0156(14) 0.0017(15)
C32 0.0504(18) 0.096(3) 0.060(2) -0.006(2) 0.0004(15) 0.007(2)
C33 0.081(3) 0.061(3) 0.115(4) -0.005(3) 0.037(3) -0.010(2)
C34 0.066(2) 0.086(3) 0.0492(19) -0.0040(19) 0.0086(17) -0.029(2)
C35 0.091(3) 0.060(2) 0.077(3) -0.016(2) -0.011(2) 0.000(2)
C36 0.0613(19) 0.093(3) 0.051(2) 0.000(2) 0.0180(17) 0.001(2)
C37 0.096(3) 0.088(3) 0.070(3) 0.014(3) 0.041(2) -0.005(3)
C38 0.129(5) 0.140(6) 0.068(3) -0.028(4) 0.002(3) 0.075(5)
C39 0.078(2) 0.069(3) 0.072(3) 0.002(2) 0.029(2) -0.007(2)
C40 0.0518(17) 0.066(2) 0.073(2) 0.003(2) 0.0178(17) 0.0160(17)
C41 0.075(3) 0.075(3) 0.103(3) 0.041(3) 0.034(2) 0.012(2)
C42 0.171(7) 0.060(3) 0.099(4) -0.026(3) -0.031(4) 0.007(4)
C43 0.196(8) 0.088(5) 0.075(4) -0.040(3) -0.030(4) 0.068(5)

loop_
_atom_type_symbol
_atom_type_description
_atom_type_scat_dispersion_real
_atom_type_scat_dispersion_imag
_atom_type_scat_source
C C 0.0181 0.0091 'International Tables Vol C Tables 4.2.6.8 and 6.1.1.4'
H H 0.0000 0.0000 'International Tables Vol C Tables 4.2.6.8 and 6.1.1.4'
N N 0.0311 0.0180 'International Tables Vol C Tables 4.2.6.8 and 6.1.1.4'
O O 0.0492 0.0322 'International Tables Vol C Tables 4.2.6.8 and 6.1.1.4'

loop_
_geom_angle_atom_site_label_1
_geom_angle_atom_site_label_2
_geom_angle_atom_site_label_3
_geom_angle
C8 N1 C22 114.2(3)
C10 N1 C8 119.6(3)
C10 N1 C22 122.7(3)
C10 N2 H2 109.7
C10 N2 C15 121.4(3)
C15 N2 H2 109.9
C10 N4 C11 120.2(3)
C6 N5 H5 119.0
C6 N5 C18 121.9(2)
C18 N5 H5 119.0
O3 C6 N5 124.2(3)
O3 C6 C8 121.8(3)
N5 C6 C8 114.0(2)
C16 C7 C18 122.6(3)
C16 C7 C19 117.3(3)
C19 C7 C18 119.9(3)
N1 C8 C6 114.5(2)
N1 C8 H8 107.0
N1 C8 C27 109.5(3)
C6 C8 H8 107.0
C27 C8 C6 111.5(3)
C27 C8 H8 107.0
C14 C9 H9 119.6
C20 C9 H9 119.6
C20 C9 C14 120.8(4)
N1 C10 N2 113.7(3)
N4 C10 N1 119.7(3)
N4 C10 N2 126.6(3)
N4 C11 H11 108.6
N4 C11 C21 112.7(3)
N4 C11 C39 109.9(3)
C21 C11 H11 108.6
C21 C11 C39 108.3(3)
C39 C11 H11 108.6
C14 C12 C18 121.1(3)
C29 C12 C14 117.8(3)
C29 C12 C18 121.0(3)
C16 C13 H13 119.5
C34 C13 H13 119.5
C34 C13 C16 121.0(4)
C9 C14 C12 120.8(4)
C9 C14 H14 119.6
C12 C14 H14 119.6
N2 C15 H15 108.1
N2 C15 C25 112.7(3)
N2 C15 C31 109.1(3)
C25 C15 H15 108.1
C25 C15 C31 110.6(3)
C31 C15 H15 108.1
C7 C16 C13 120.6(4)
C7 C16 H16 119.7
C13 C16 H16 119.7
C24 C17 C18 122.6(4)
C24 C17 C35 118.9(4)
C35 C17 C18 118.1(4)
N5 C18 C7 111.9(3)
N5 C18 C12 107.7(2)
N5 C18 C17 105.7(2)
C7 C18 C12 105.2(2)
C17 C18 C7 114.6(3)
C17 C18 C12 111.6(3)
C7 C19 H19 119.1
C7 C19 C28 121.8(4)
C28 C19 H19 119.1
C9 C20 H20 120.6
C36 C20 C9 118.9(4)
C36 C20 H20 120.6
C11 C21 H21A 109.4
C11 C21 H21B 109.4
C11 C21 C37 111.0(4)
H21A C21 H21B 108.0
C37 C21 H21A 109.4
C37 C21 H21B 109.4
N1 C22 H22A 109.5
N1 C22 H22B 109.5
N1 C22 C26 110.8(3)
H22A C22 H22B 108.1
C26 C22 H22A 109.5
C26 C22 H22B 109.5
H23A C23 H23B 108.1
C25 C23 H23A 109.6
C25 C23 H23B 109.6
C32 C23 H23A 109.6
C32 C23 H23B 109.6
C32 C23 C25 110.5(3)
C17 C24 H24 120.8
C17 C24 C38 118.3(6)
C38 C24 H24 120.8
C15 C25 C23 111.6(4)
C15 C25 H25A 109.3
C15 C25 H25B 109.3
C23 C25 H25A 109.3
C23 C25 H25B 109.3
H25A C25 H25B 108.0
C22 C26 H26A 109.7
C22 C26 H26B 109.7
H26A C26 H26B 108.2
C30 C26 C22 110.0(3)
C30 C26 H26A 109.7
C30 C26 H26B 109.7
C8 C27 H27A 109.0
C8 C27 H27B 109.0
H27A C27 H27B 107.8
C30 C27 C8 112.7(3)
C30 C27 H27A 109.0
C30 C27 H27B 109.0
C19 C28 H28 120.1
C34 C28 C19 119.8(4)
C34 C28 H28 120.1
C12 C29 H29 119.5
C12 C29 C36 120.9(3)
C36 C29 H29 119.5
C26 C30 H30A 109.5
C26 C30 H30B 109.5
C27 C30 C26 110.8(3)
C27 C30 H30A 109.5
C27 C30 H30B 109.5
H30A C30 H30B 108.1
C15 C31 H31A 109.2
C15 C31 H31B 109.2
H31A C31 H31B 107.9
C40 C31 C15 112.0(3)
C40 C31 H31A 109.2
C40 C31 H31B 109.2
C23 C32 H32A 109.4
C23 C32 H32B 109.4
H32A C32 H32B 108.0
C40 C32 C23 111.0(3)
C40 C32 H32A 109.4
C40 C32 H32B 109.4
H33A C33 H33B 108.1
C39 C33 H33A 109.5
C39 C33 H33B 109.5
C41 C33 H33A 109.5
C41 C33 H33B 109.5
C41 C33 C39 110.7(4)
C13 C34 C28 119.4(4)
C13 C34 H34 120.3
C28 C34 H34 120.3
C17 C35 H35 119.7
C42 C35 C17 120.7(6)
C42 C35 H35 119.7
C20 C36 C29 120.7(4)
C20 C36 H36 119.6
C29 C36 H36 119.6
C21 C37 H37A 109.4
C21 C37 H37B 109.4
H37A C37 H37B 108.0
C41 C37 C21 111.2(4)
C41 C37 H37A 109.4
C41 C37 H37B 109.4
C24 C38 H38 118.3
C43 C38 C24 123.4(7)
C43 C38 H38 118.3
C11 C39 H39A 109.5
C11 C39 H39B 109.5
C33 C39 C11 110.8(3)
C33 C39 H39A 109.5
C33 C39 H39B 109.5
H39A C39 H39B 108.1
C31 C40 H40A 109.2
C31 C40 H40B 109.2
C32 C40 C31 112.2(3)
C32 C40 H40A 109.2
C32 C40 H40B 109.2
H40A C40 H40B 107.9
C33 C41 H41A 109.2
C33 C41 H41B 109.2
C37 C41 C33 112.1(4)
C37 C41 H41A 109.2
C37 C41 H41B 109.2
H41A C41 H41B 107.9
C35 C42 H42 119.9
C43 C42 C35 120.2(7)
C43 C42 H42 119.9
C38 C43 C42 118.6(6)
C38 C43 H43 120.7
C42 C43 H43 120.7

loop_
_geom_bond_atom_site_label_1
_geom_bond_atom_site_label_2
_geom_bond_distance
N1 C8 1.455(4)
N1 C10 1.387(4)
N1 C22 1.457(5)
N2 H2 0.8601
N2 C10 1.398(4)
N2 C15 1.468(4)
O3 C6 1.211(4)
N4 C10 1.279(5)
N4 C11 1.462(4)
N5 H5 0.8600
N5 C6 1.354(4)
N5 C18 1.476(4)
C6 C8 1.546(4)
C7 C16 1.374(5)
C7 C18 1.542(4)
C7 C19 1.381(4)
C8 H8 0.9800
C8 C27 1.522(4)
C9 H9 0.9300
C9 C14 1.376(6)
C9 C20 1.373(7)
C11 H11 0.9800
C11 C21 1.494(5)
C11 C39 1.536(6)
C12 C14 1.383(5)
C12 C18 1.548(4)
C12 C29 1.378(5)
C13 H13 0.9300
C13 C16 1.393(6)
C13 C34 1.354(7)
C14 H14 0.9300
C15 H15 0.9800
C15 C25 1.498(5)
C15 C31 1.518(4)
C16 H16 0.9300
C17 C18 1.536(5)
C17 C24 1.377(6)
C17 C35 1.385(7)
C19 H19 0.9300
C19 C28 1.385(6)
C20 H20 0.9300
C20 C36 1.360(7)
C21 H21A 0.9700
C21 H21B 0.9700
C21 C37 1.518(6)
C22 H22A 0.9700
C22 H22B 0.9700
C22 C26 1.523(5)
C23 H23A 0.9700
C23 H23B 0.9700
C23 C25 1.525(6)
C23 C32 1.512(5)
C24 H24 0.9300
C24 C38 1.393(8)
C25 H25A 0.9700
C25 H25B 0.9700
C26 H26A 0.9700
C26 H26B 0.9700
C26 C30 1.521(6)
C27 H27A 0.9700
C27 H27B 0.9700
C27 C30 1.520(6)
C28 H28 0.9300
C28 C34 1.362(7)
C29 H29 0.9300
C29 C36 1.385(5)
C30 H30A 0.9700
C30 H30B 0.9700
C31 H31A 0.9700
C31 H31B 0.9700
C31 C40 1.513(5)
C32 H32A 0.9700
C32 H32B 0.9700
C32 C40 1.500(6)
C33 H33A 0.9700
C33 H33B 0.9700
C33 C39 1.535(6)
C33 C41 1.499(8)
C34 H34 0.9300
C35 H35 0.9300
C35 C42 1.383(8)
C36 H36 0.9300
C37 H37A 0.9700
C37 H37B 0.9700
C37 C41 1.499(8)
C38 H38 0.9300
C38 C43 1.330(12)
C39 H39A 0.9700
C39 H39B 0.9700
C40 H40A 0.9700
C40 H40B 0.9700
C41 H41A 0.9700
C41 H41B 0.9700
C42 H42 0.9300
C42 C43 1.376(12)
C43 H43 0.9300

loop_
_geom_torsion_atom_site_label_1
_geom_torsion_atom_site_label_2
_geom_torsion_atom_site_label_3
_geom_torsion_atom_site_label_4
_geom_torsion
N1 C8 C27 C30 53.0(4)
N1 C22 C26 C30 -55.8(4)
N2 C15 C25 C23 178.3(3)
N2 C15 C31 C40 -178.2(3)
O3 C6 C8 N1 -137.8(3)
O3 C6 C8 C27 -12.8(5)
N4 C11 C21 C37 178.4(4)
N4 C11 C39 C33 -177.7(4)
N5 C6 C8 N1 44.1(4)
N5 C6 C8 C27 169.2(3)
C6 N5 C18 C7 66.7(4)
C6 N5 C18 C12 -178.1(3)
C6 N5 C18 C17 -58.6(4)
C6 C8 C27 C30 -74.8(4)
C7 C19 C28 C34 0.2(6)
C8 N1 C10 N2 -160.7(3)
C8 N1 C10 N4 19.5(4)
C8 N1 C22 C26 59.2(4)
C8 C27 C30 C26 -52.8(4)
C9 C20 C36 C29 2.0(7)
C10 N1 C8 C6 -90.3(3)
C10 N1 C8 C27 143.6(3)
C10 N1 C22 C26 -141.7(3)
C10 N2 C15 C25 51.3(4)
C10 N2 C15 C31 174.5(3)
C10 N4 C11 C21 -92.4(4)
C10 N4 C11 C39 146.7(4)
C11 N4 C10 N1 -165.7(3)
C11 N4 C10 N2 14.6(5)
C11 C21 C37 C41 58.4(6)
C12 C29 C36 C20 0.5(6)
C14 C9 C20 C36 -2.8(6)
C14 C12 C18 N5 153.0(3)
C14 C12 C18 C7 -87.5(4)
C14 C12 C18 C17 37.3(4)
C14 C12 C29 C36 -2.1(5)
C15 N2 C10 N1 53.2(4)
C15 N2 C10 N4 -127.0(4)
C15 C31 C40 C32 53.5(5)
C16 C7 C18 N5 16.8(4)
C16 C7 C18 C12 -99.9(4)
C16 C7 C18 C17 137.1(3)
C16 C7 C19 C28 -2.0(5)
C16 C13 C34 C28 -1.5(6)
C17 C24 C38 C43 0.8(8)
C17 C35 C42 C43 -0.6(8)
C18 N5 C6 O3 -19.2(5)
C18 N5 C6 C8 158.8(3)
C18 C7 C16 C13 176.4(3)
C18 C7 C19 C28 -176.5(3)
C18 C12 C14 C9 177.2(3)
C18 C12 C29 C36 -178.1(3)
C18 C17 C24 C38 -173.6(4)
C18 C17 C35 C42 173.9(4)
C19 C7 C16 C13 2.1(5)
C19 C7 C18 N5 -169.0(3)
C19 C7 C18 C12 74.3(4)
C19 C7 C18 C17 -48.7(4)
C19 C28 C34 C13 1.6(6)
C20 C9 C14 C12 1.2(6)
C21 C11 C39 C33 58.8(5)
C21 C37 C41 C33 -54.5(6)
C22 N1 C8 C6 69.4(3)
C22 N1 C8 C27 -56.7(4)
C22 N1 C10 N2 41.4(4)
C22 N1 C10 N4 -138.4(3)
C22 C26 C30 C27 53.1(5)
C23 C32 C40 C31 -54.4(5)
C24 C17 C18 N5 99.7(4)
C24 C17 C18 C7 -24.0(4)
C24 C17 C18 C12 -143.5(3)
C24 C17 C35 C42 1.5(6)
C24 C38 C43 C42 0.1(9)
C25 C15 C31 C40 -53.8(4)
C25 C23 C32 C40 55.8(6)
C29 C12 C14 C9 1.3(5)
C29 C12 C18 N5 -31.2(4)
C29 C12 C18 C7 88.3(3)
C29 C12 C18 C17 -146.9(3)
C31 C15 C25 C23 55.9(5)
C32 C23 C25 C15 -57.4(6)
C34 C13 C16 C7 -0.4(6)
C35 C17 C18 N5 -72.4(4)
C35 C17 C18 C7 163.9(3)
C35 C17 C18 C12 44.4(4)
C35 C17 C24 C38 -1.6(6)
C35 C42 C43 C38 -0.2(9)
C39 C11 C21 C37 -59.8(5)
C39 C33 C41 C37 53.4(6)
C41 C33 C39 C11 -55.8(5)
